data_1565747
loop_
_publ_author_name
'Yakubu, Abdallah'
'Suzuki, Takayoshi'
'Kita, Masakazu'

_publ_section_title
;
 Dinuclear lanthanoid(III) dithiocarbamato complexes bridged by
 (E)-N-benzylidenepicolinohydrazonate: Syntheses, crystal structures and
 spectroscopic properties
;
_journal_name_full 'Inorganica Chimica Acta'
_journal_page_first 119124
_journal_paper_doi 10.1016/j.ica.2019.119124
_journal_volume 498
_journal_year 2019
_chemical_formula_moiety 'C38 H44 N10 O2 S8 Sm2'
_chemical_formula_sum 'C38 H44 N10 O2 S8 Sm2'
_chemical_formula_weight 1230.01
_space_group_crystal_system triclinic
_space_group_IT_number 2
_space_group_name_Hall '-P 1'
_space_group_name_H-M_alt 'P -1'
_atom_sites_solution_hydrogens geom
_atom_sites_solution_primary direct
_atom_sites_solution_secondary difmap
_audit_creation_method SHELXL-2014/7
_cell_angle_alpha 112.088(4)
_cell_angle_beta 100.897(4)
_cell_angle_gamma 92.447(5)
_cell_formula_units_Z 1
_cell_length_a 9.6034(13)
_cell_length_b 11.6343(15)
_cell_length_c 11.9327(18)
_cell_measurement_reflns_used 6841
_cell_measurement_temperature 188(2)
_cell_measurement_theta_max 27.51
_cell_measurement_theta_min 3.06
_cell_volume 1203.6(3)
_computing_cell_refinement 'RAPID AUTO'
_computing_data_collection 'RAPID AUTO (Rigaku)'
_computing_data_reduction 'RAPID AUTO'
_computing_molecular_graphics 'CrystalStructure 4.3'
_computing_publication_material 'CrystalStructure 4.3 (Rigaku, 2018)'
_computing_structure_refinement 'SHELXL-2014/7 (Sheldrick, 2014)'
_computing_structure_solution 'SHELXT Version 2014/5 (Sheldrick, 2014)'
_diffrn_ambient_temperature 188(2)
_diffrn_detector_area_resol_mean 10.000
_diffrn_measured_fraction_theta_full 0.998
_diffrn_measured_fraction_theta_max 0.989
_diffrn_measurement_device_type 'Rigaku R-AXIS RAPID'
_diffrn_measurement_method \w
_diffrn_radiation_type MoK\a
_diffrn_radiation_wavelength 0.71075
_diffrn_reflns_av_R_equivalents 0.0820
_diffrn_reflns_av_unetI/netI 0.1097
_diffrn_reflns_Laue_measured_fraction_full 0.998
_diffrn_reflns_Laue_measured_fraction_max 0.989
_diffrn_reflns_limit_h_max 12
_diffrn_reflns_limit_h_min -12
_diffrn_reflns_limit_k_max 15
_diffrn_reflns_limit_k_min -12
_diffrn_reflns_limit_l_max 15
_diffrn_reflns_limit_l_min -15
_diffrn_reflns_number 11945
_diffrn_reflns_point_group_measured_fraction_full 0.998
_diffrn_reflns_point_group_measured_fraction_max 0.989
_diffrn_reflns_theta_full 25.242
_diffrn_reflns_theta_max 27.481
_diffrn_reflns_theta_min 3.067
_exptl_absorpt_coefficient_mu 2.807
_exptl_absorpt_correction_T_max 0.755
_exptl_absorpt_correction_T_min 0.558
_exptl_absorpt_correction_type numerical
_exptl_absorpt_process_details 'NUMABS (Rigaku, 1999)'
_exptl_crystal_colour yellow
_exptl_crystal_density_diffrn 1.697
_exptl_crystal_density_method 'not measured'
_exptl_crystal_description platelet
_exptl_crystal_F_000 610
_exptl_crystal_size_max 0.200
_exptl_crystal_size_mid 0.200
_exptl_crystal_size_min 0.100
_refine_diff_density_max 2.583
_refine_diff_density_min -3.949
_refine_diff_density_rms 0.252
_refine_ls_extinction_coef .
_refine_ls_extinction_method none
_refine_ls_goodness_of_fit_ref 1.104
_refine_ls_hydrogen_treatment constr
_refine_ls_matrix_type full
_refine_ls_number_parameters 271
_refine_ls_number_reflns 5447
_refine_ls_number_restraints 0
_refine_ls_restrained_S_all 1.104
_refine_ls_R_factor_all 0.1694
_refine_ls_R_factor_gt 0.0795
_refine_ls_shift/su_max 0.000
_refine_ls_shift/su_mean 0.000
_refine_ls_structure_factor_coef Fsqd
_refine_ls_weighting_details 'w=1/[\s^2^(Fo^2^)+(0.1009P)^2^+11.8399P] where P=(Fo^2^+2Fc^2^)/3'
_refine_ls_weighting_scheme calc
_refine_ls_wR_factor_gt 0.1836
_refine_ls_wR_factor_ref 0.2726
_reflns_Friedel_coverage 0.000
_reflns_Friedel_fraction_full .
_reflns_Friedel_fraction_max .
_reflns_number_gt 2730
_reflns_number_total 5447
_reflns_threshold_expression 'I > 2\s(I)'
_cod_data_source_file 4a_Sm_Me2dtc_bphz.cif
_cod_data_source_block '[Sm2(Me2dtc)4(bphz)2]'
_cod_database_code 1565747
_shelx_shelxl_version_number 2014/7
_shelx_space_group_comment
;
The symmetry employed for this shelxl refinement is uniquely defined
by the following loop, which should always be used as a source of
symmetry information in preference to the above space-group names.
They are only intended as comments.
;
_shelx_estimated_absorpt_t_min 0.604
_shelx_estimated_absorpt_t_max 0.767

loop_
_space_group_symop_operation_xyz
'x, y, z'
'-x, -y, -z'

loop_
_atom_site_label
_atom_site_type_symbol
_atom_site_fract_x
_atom_site_fract_y
_atom_site_fract_z
_atom_site_U_iso_or_equiv
_atom_site_adp_type
_atom_site_occupancy
_atom_site_site_symmetry_order
_atom_site_calc_flag
_atom_site_refinement_flags_posn
_atom_site_refinement_flags_adp
_atom_site_refinement_flags_occupancy
_atom_site_disorder_assembly
_atom_site_disorder_group
Sm1 Sm 0.54490(8) 0.86002(7) 0.35711(7) 0.0581(3) Uani 1 1 d . . . . .
S1 S 0.6853(5) 0.6411(4) 0.3178(5) 0.0827(13) Uani 1 1 d . . . . .
S2 S 0.5760(5) 0.7591(4) 0.5441(4) 0.0732(11) Uani 1 1 d . . . . .
S3 S 0.3867(5) 0.9688(5) 0.1986(4) 0.0801(12) Uani 1 1 d . . . . .
S4 S 0.5405(5) 0.7511(5) 0.0969(4) 0.0798(13) Uani 1 1 d . . . . .
O1 O 0.3688(9) 0.9394(9) 0.4762(8) 0.058(2) Uani 1 1 d . . . . .
N1 N 0.2067(13) 1.0329(12) 0.6370(11) 0.063(3) Uani 1 1 d . . . . .
N2 N 0.2110(12) 0.7563(11) 0.3693(11) 0.061(3) Uani 1 1 d . . . . .
N3 N 0.3091(13) 0.7221(12) 0.2936(11) 0.063(3) Uani 1 1 d . . . . .
N4 N 0.7112(19) 0.5600(15) 0.4996(15) 0.098(5) Uani 1 1 d . . . . .
N5 N 0.3870(19) 0.8564(16) -0.0419(14) 0.099(5) Uani 1 1 d . . . . .
C1 C 0.1253(18) 1.0835(17) 0.7157(14) 0.072(4) Uani 1 1 d . . . . .
H1 H 0.1555 1.1668 0.7745 0.086 Uiso 1 1 calc R U . . .
C2 C 0.0008(16) 1.0247(16) 0.7186(13) 0.067(4) Uani 1 1 d . . . . .
H2 H -0.0544 1.0653 0.7769 0.080 Uiso 1 1 calc R U . . .
C3 C -0.0413(17) 0.9033(18) 0.6328(16) 0.078(5) Uani 1 1 d . . . . .
H3 H -0.1251 0.8577 0.6338 0.093 Uiso 1 1 calc R U . . .
C4 C 0.0387(15) 0.8473(16) 0.5447(15) 0.066(4) Uani 1 1 d . . . . .
H4 H 0.0089 0.7650 0.4836 0.080 Uiso 1 1 calc R U . . .
C5 C 0.1646(16) 0.9166(15) 0.5492(14) 0.062(4) Uani 1 1 d . . . . .
C6 C 0.2532(12) 0.8677(14) 0.4609(13) 0.052(3) Uani 1 1 d . . . . .
C7 C 0.2792(17) 0.6157(14) 0.2000(14) 0.065(4) Uani 1 1 d . . . . .
H7 H 0.3506 0.5942 0.1529 0.079 Uiso 1 1 calc R U . . .
C8 C 0.1516(17) 0.5231(14) 0.1553(13) 0.063(4) Uani 1 1 d . . . . .
C9 C 0.0213(16) 0.5376(15) 0.1785(16) 0.071(4) Uani 1 1 d . . . . .
H9 H 0.0020 0.6167 0.2316 0.085 Uiso 1 1 calc R U . . .
C10 C -0.0857(19) 0.4368(18) 0.1248(17) 0.085(5) Uani 1 1 d . . . . .
H10 H -0.1791 0.4492 0.1389 0.102 Uiso 1 1 calc R U . . .
C11 C -0.060(2) 0.3178(19) 0.0509(18) 0.097(6) Uani 1 1 d . . . . .
H11 H -0.1349 0.2499 0.0143 0.116 Uiso 1 1 calc R U . . .
C12 C 0.077(2) 0.3012(18) 0.0320(17) 0.095(6) Uani 1 1 d . . . . .
H12 H 0.0990 0.2204 -0.0139 0.114 Uiso 1 1 calc R U . . .
C13 C 0.181(2) 0.4041(19) 0.0812(16) 0.090(6) Uani 1 1 d . . . . .
H13 H 0.2739 0.3942 0.0646 0.108 Uiso 1 1 calc R U . . .
C14 C 0.6640(19) 0.6439(16) 0.4575(16) 0.078(5) Uani 1 1 d . . . . .
C15 C 0.693(3) 0.560(2) 0.615(2) 0.134(10) Uani 1 1 d . . . . .
H15A H 0.7359 0.4894 0.6280 0.160 Uiso 1 1 calc R U . . .
H15B H 0.7397 0.6383 0.6820 0.160 Uiso 1 1 calc R U . . .
H15C H 0.5908 0.5505 0.6137 0.160 Uiso 1 1 calc R U . . .
C16 C 0.788(3) 0.462(2) 0.432(2) 0.137(10) Uani 1 1 d . . . . .
H16A H 0.8139 0.4100 0.4791 0.164 Uiso 1 1 calc R U . . .
H16B H 0.7280 0.4111 0.3509 0.164 Uiso 1 1 calc R U . . .
H16C H 0.8755 0.5003 0.4218 0.164 Uiso 1 1 calc R U . . .
C17 C 0.4334(18) 0.8595(18) 0.0734(13) 0.077(5) Uani 1 1 d . . . . .
C18 C 0.430(3) 0.767(2) -0.1456(19) 0.136(10) Uani 1 1 d . . . . .
H18A H 0.3867 0.7779 -0.2215 0.164 Uiso 1 1 calc R U . . .
H18B H 0.5345 0.7787 -0.1326 0.164 Uiso 1 1 calc R U . . .
H18C H 0.3989 0.6821 -0.1538 0.164 Uiso 1 1 calc R U . . .
C19 C 0.292(2) 0.942(2) -0.068(2) 0.128(10) Uani 1 1 d . . . . .
H19A H 0.2718 0.9241 -0.1573 0.154 Uiso 1 1 calc R U . . .
H19B H 0.2025 0.9323 -0.0430 0.154 Uiso 1 1 calc R U . . .
H19C H 0.3384 1.0286 -0.0220 0.154 Uiso 1 1 calc R U . . .

loop_
_atom_site_aniso_label
_atom_site_aniso_U_11
_atom_site_aniso_U_22
_atom_site_aniso_U_33
_atom_site_aniso_U_23
_atom_site_aniso_U_13
_atom_site_aniso_U_12
Sm1 0.0591(5) 0.0599(5) 0.0559(5) 0.0204(4) 0.0199(3) 0.0037(3)
S1 0.087(3) 0.072(3) 0.092(3) 0.028(2) 0.035(3) 0.019(2)
S2 0.083(3) 0.076(3) 0.074(3) 0.038(2) 0.030(2) 0.014(2)
S3 0.077(3) 0.098(3) 0.075(3) 0.043(3) 0.018(2) 0.010(2)
S4 0.081(3) 0.090(3) 0.062(2) 0.019(2) 0.029(2) 0.000(2)
O1 0.051(5) 0.065(6) 0.060(6) 0.020(5) 0.026(4) 0.001(4)
N1 0.058(7) 0.069(8) 0.060(7) 0.021(6) 0.017(6) 0.006(6)
N2 0.055(7) 0.056(7) 0.061(7) 0.013(6) 0.013(6) -0.002(5)
N3 0.063(7) 0.065(8) 0.053(7) 0.010(6) 0.020(6) 0.010(6)
N4 0.117(13) 0.083(11) 0.083(11) 0.033(9) -0.005(10) 0.015(10)
N5 0.111(13) 0.106(12) 0.068(9) 0.036(9) 0.002(9) -0.037(10)
C1 0.081(11) 0.093(12) 0.054(8) 0.027(8) 0.044(8) 0.022(9)
C2 0.061(9) 0.095(12) 0.046(8) 0.024(8) 0.020(7) 0.006(8)
C3 0.052(9) 0.110(14) 0.075(11) 0.040(10) 0.017(8) -0.003(9)
C4 0.051(8) 0.084(11) 0.070(9) 0.031(8) 0.026(7) 0.006(7)
C5 0.057(8) 0.070(10) 0.062(9) 0.027(8) 0.013(7) 0.010(7)
C6 0.031(6) 0.074(9) 0.061(8) 0.031(7) 0.022(6) 0.004(6)
C7 0.071(10) 0.061(9) 0.060(9) 0.013(7) 0.027(7) 0.007(7)
C8 0.067(9) 0.054(8) 0.056(8) 0.001(7) 0.027(7) 0.000(7)
C9 0.058(9) 0.067(10) 0.078(10) 0.021(8) 0.012(8) 0.000(7)
C10 0.070(11) 0.087(13) 0.086(12) 0.015(10) 0.030(9) 0.004(9)
C11 0.103(15) 0.089(14) 0.080(12) 0.022(11) 0.012(11) -0.030(12)
C12 0.096(14) 0.082(13) 0.078(12) -0.002(10) 0.027(11) -0.006(11)
C13 0.078(12) 0.106(15) 0.067(10) 0.015(10) 0.020(9) -0.011(11)
C14 0.084(11) 0.079(11) 0.079(11) 0.049(10) 0.000(9) 0.015(9)
C15 0.20(3) 0.111(18) 0.094(16) 0.053(14) 0.002(17) 0.023(18)
C16 0.15(2) 0.112(19) 0.116(19) 0.021(15) 0.006(17) 0.058(17)
C17 0.074(10) 0.111(14) 0.043(8) 0.025(8) 0.022(7) -0.007(9)
C18 0.19(3) 0.13(2) 0.063(12) 0.026(13) 0.017(15) -0.045(19)
C19 0.094(15) 0.18(3) 0.15(2) 0.13(2) -0.006(14) -0.012(16)

loop_
_atom_type_symbol
_atom_type_description
_atom_type_scat_dispersion_real
_atom_type_scat_dispersion_imag
_atom_type_scat_source
C C 0.0033 0.0016 'International Tables Vol C Tables 4.2.6.8 and 6.1.1.4'
H H 0.0000 0.0000 'International Tables Vol C Tables 4.2.6.8 and 6.1.1.4'
N N 0.0061 0.0033 'International Tables Vol C Tables 4.2.6.8 and 6.1.1.4'
O O 0.0106 0.0060 'International Tables Vol C Tables 4.2.6.8 and 6.1.1.4'
Sm Sm -0.1638 3.4418 'International Tables Vol C Tables 4.2.6.8 and 6.1.1.4'
S S 0.1246 0.1234 'International Tables Vol C Tables 4.2.6.8 and 6.1.1.4'

loop_
_geom_angle_atom_site_label_1
_geom_angle_atom_site_label_2
_geom_angle_atom_site_label_3
_geom_angle
_geom_angle_site_symmetry_1
_geom_angle_site_symmetry_3
O1 Sm1 O1 67.8(3) . 2_676
O1 Sm1 N3 63.4(3) . .
O1 Sm1 N3 131.1(3) 2_676 .
O1 Sm1 N1 130.5(3) . 2_676
O1 Sm1 N1 63.3(3) 2_676 2_676
N3 Sm1 N1 164.9(4) . 2_676
O1 Sm1 S1 131.2(3) . .
O1 Sm1 S1 124.7(3) 2_676 .
N3 Sm1 S1 88.3(3) . .
N1 Sm1 S1 84.8(3) 2_676 .
O1 Sm1 S2 73.4(3) . .
O1 Sm1 S2 86.6(2) 2_676 .
N3 Sm1 S2 78.6(3) . .
N1 Sm1 S2 109.6(3) 2_676 .
S1 Sm1 S2 62.04(14) . .
O1 Sm1 S4 134.4(2) . .
O1 Sm1 S4 135.6(2) 2_676 .
N3 Sm1 S4 83.8(3) . .
N1 Sm1 S4 81.4(3) 2_676 .
S1 Sm1 S4 73.80(15) . .
S2 Sm1 S4 132.53(14) . .
O1 Sm1 S3 81.9(2) . .
O1 Sm1 S3 93.1(3) 2_676 .
N3 Sm1 S3 81.7(3) . .
N1 Sm1 S3 93.8(3) 2_676 .
S1 Sm1 S3 135.20(15) . .
S2 Sm1 S3 153.39(14) . .
S4 Sm1 S3 61.79(15) . .
O1 Sm1 Sm1 33.9(2) . 2_676
O1 Sm1 Sm1 33.9(2) 2_676 2_676
N3 Sm1 Sm1 97.3(3) . 2_676
N1 Sm1 Sm1 96.9(3) 2_676 2_676
S1 Sm1 Sm1 137.70(11) . 2_676
S2 Sm1 Sm1 77.96(10) . 2_676
S4 Sm1 Sm1 148.41(11) . 2_676
S3 Sm1 Sm1 87.01(10) . 2_676
C14 S1 Sm1 89.9(6) . .
C14 S2 Sm1 89.4(6) . .
C17 S3 Sm1 89.6(6) . .
C17 S4 Sm1 89.9(5) . .
C6 O1 Sm1 120.3(8) . .
C6 O1 Sm1 126.4(8) . 2_676
Sm1 O1 Sm1 112.2(3) . 2_676
C1 N1 C5 119.4(14) . .
C1 N1 Sm1 124.4(11) . 2_676
C5 N1 Sm1 116.2(10) . 2_676
C6 N2 N3 111.8(11) . .
C7 N3 N2 117.7(12) . .
C7 N3 Sm1 123.4(10) . .
N2 N3 Sm1 118.7(8) . .
C14 N4 C15 123(2) . .
C14 N4 C16 122(2) . .
C15 N4 C16 115.0(19) . .
C17 N5 C18 120(2) . .
C17 N5 C19 123(2) . .
C18 N5 C19 116.6(18) . .
N1 C1 C2 124.6(17) . .
N1 C1 H1 117.7 . .
C2 C1 H1 117.7 . .
C1 C2 C3 117.0(15) . .
C1 C2 H2 121.5 . .
C3 C2 H2 121.5 . .
C2 C3 C4 120.5(15) . .
C2 C3 H3 119.8 . .
C4 C3 H3 119.8 . .
C3 C4 C5 117.8(16) . .
C3 C4 H4 121.1 . .
C5 C4 H4 121.1 . .
N1 C5 C4 120.6(14) . .
N1 C5 C6 117.4(13) . .
C4 C5 C6 122.0(14) . .
O1 C6 N2 124.6(12) . .
O1 C6 C5 116.4(13) . .
N2 C6 C5 119.0(12) . .
N3 C7 C8 129.8(14) . .
N3 C7 H7 115.1 . .
C8 C7 H7 115.1 . .
C9 C8 C13 119.7(14) . .
C9 C8 C7 129.2(14) . .
C13 C8 C7 111.0(14) . .
C8 C9 C10 119.8(16) . .
C8 C9 H9 120.1 . .
C10 C9 H9 120.1 . .
C9 C10 C11 121.9(17) . .
C9 C10 H10 119.0 . .
C11 C10 H10 119.0 . .
C12 C11 C10 118.3(17) . .
C12 C11 H11 120.8 . .
C10 C11 H11 120.8 . .
C11 C12 C13 119.2(19) . .
C11 C12 H12 120.4 . .
C13 C12 H12 120.4 . .
C12 C13 C8 120.9(18) . .
C12 C13 H13 119.5 . .
C8 C13 H13 119.5 . .
N4 C14 S1 121.9(16) . .
N4 C14 S2 119.5(15) . .
S1 C14 S2 118.6(9) . .
N4 C15 H15A 109.5 . .
N4 C15 H15B 109.5 . .
H15A C15 H15B 109.5 . .
N4 C15 H15C 109.5 . .
H15A C15 H15C 109.5 . .
H15B C15 H15C 109.5 . .
N4 C16 H16A 109.5 . .
N4 C16 H16B 109.5 . .
H16A C16 H16B 109.5 . .
N4 C16 H16C 109.5 . .
H16A C16 H16C 109.5 . .
H16B C16 H16C 109.5 . .
N5 C17 S3 121.0(16) . .
N5 C17 S4 120.3(15) . .
S3 C17 S4 118.7(9) . .
N5 C18 H18A 109.5 . .
N5 C18 H18B 109.5 . .
H18A C18 H18B 109.5 . .
N5 C18 H18C 109.5 . .
H18A C18 H18C 109.5 . .
H18B C18 H18C 109.5 . .
N5 C19 H19A 109.5 . .
N5 C19 H19B 109.5 . .
H19A C19 H19B 109.5 . .
N5 C19 H19C 109.5 . .
H19A C19 H19C 109.5 . .
H19B C19 H19C 109.5 . .

loop_
_geom_bond_atom_site_label_1
_geom_bond_atom_site_label_2
_geom_bond_distance
_geom_bond_site_symmetry_2
Sm1 O1 2.405(9) .
Sm1 O1 2.410(9) 2_676
Sm1 N3 2.530(12) .
Sm1 N1 2.620(12) 2_676
Sm1 S1 2.856(5) .
Sm1 S2 2.863(4) .
Sm1 S4 2.870(4) .
Sm1 S3 2.893(5) .
Sm1 Sm1 3.9974(16) 2_676
S1 C14 1.706(18) .
S2 C14 1.72(2) .
S3 C17 1.709(17) .
S4 C17 1.73(2) .
O1 C6 1.300(14) .
O1 Sm1 2.410(9) 2_676
N1 C1 1.319(18) .
N1 C5 1.349(19) .
N1 Sm1 2.620(12) 2_676
N2 C6 1.327(18) .
N2 N3 1.395(17) .
N3 C7 1.292(18) .
N4 C14 1.32(2) .
N4 C15 1.42(3) .
N4 C16 1.45(3) .
N5 C17 1.35(2) .
N5 C18 1.43(3) .
N5 C19 1.46(3) .
C1 C2 1.37(2) .
C1 H1 0.9500 .
C2 C3 1.38(2) .
C2 H2 0.9500 .
C3 C4 1.40(2) .
C3 H3 0.9500 .
C4 C5 1.40(2) .
C4 H4 0.9500 .
C5 C6 1.44(2) .
C7 C8 1.47(2) .
C7 H7 0.9500 .
C8 C9 1.34(2) .
C8 C13 1.41(2) .
C9 C10 1.39(2) .
C9 H9 0.9500 .
C10 C11 1.40(3) .
C10 H10 0.9500 .
C11 C12 1.39(3) .
C11 H11 0.9500 .
C12 C13 1.39(2) .
C12 H12 0.9500 .
C13 H13 0.9500 .
C15 H15A 0.9800 .
C15 H15B 0.9800 .
C15 H15C 0.9800 .
C16 H16A 0.9800 .
C16 H16B 0.9800 .
C16 H16C 0.9800 .
C18 H18A 0.9800 .
C18 H18B 0.9800 .
C18 H18C 0.9800 .
C19 H19A 0.9800 .
C19 H19B 0.9800 .
C19 H19C 0.9800 .

loop_
_geom_torsion_atom_site_label_1
_geom_torsion_atom_site_label_2
_geom_torsion_atom_site_label_3
_geom_torsion_atom_site_label_4
_geom_torsion
_geom_torsion_site_symmetry_1
_geom_torsion_site_symmetry_2
_geom_torsion_site_symmetry_3
_geom_torsion_site_symmetry_4
C6 N2 N3 C7 -179.3(14) . . . .
C6 N2 N3 Sm1 6.4(15) . . . .
C5 N1 C1 C2 2(2) . . . .
Sm1 N1 C1 C2 -175.1(12) 2_676 . . .
N1 C1 C2 C3 0(3) . . . .
C1 C2 C3 C4 -3(2) . . . .
C2 C3 C4 C5 2(2) . . . .
C1 N1 C5 C4 -3(2) . . . .
Sm1 N1 C5 C4 174.8(11) 2_676 . . .
C1 N1 C5 C6 176.7(14) . . . .
Sm1 N1 C5 C6 -5.5(17) 2_676 . . .
C3 C4 C5 N1 1(2) . . . .
C3 C4 C5 C6 -179.0(14) . . . .
Sm1 O1 C6 N2 -11.2(18) . . . .
Sm1 O1 C6 N2 -178.4(10) 2_676 . . .
Sm1 O1 C6 C5 170.7(9) . . . .
Sm1 O1 C6 C5 3.5(17) 2_676 . . .
N3 N2 C6 O1 3(2) . . . .
N3 N2 C6 C5 -179.2(12) . . . .
N1 C5 C6 O1 2(2) . . . .
C4 C5 C6 O1 -178.5(13) . . . .
N1 C5 C6 N2 -176.4(13) . . . .
C4 C5 C6 N2 3(2) . . . .
N2 N3 C7 C8 3(3) . . . .
Sm1 N3 C7 C8 176.7(13) . . . .
N3 C7 C8 C9 19(3) . . . .
N3 C7 C8 C13 -158.7(17) . . . .
C13 C8 C9 C10 -3(3) . . . .
C7 C8 C9 C10 179.2(17) . . . .
C8 C9 C10 C11 3(3) . . . .
C9 C10 C11 C12 0(3) . . . .
C10 C11 C12 C13 -4(3) . . . .
C11 C12 C13 C8 4(3) . . . .
C9 C8 C13 C12 0(3) . . . .
C7 C8 C13 C12 178.0(17) . . . .
C15 N4 C14 S1 -179.1(17) . . . .
C16 N4 C14 S1 2(3) . . . .
C15 N4 C14 S2 0(3) . . . .
C16 N4 C14 S2 -178.7(17) . . . .
Sm1 S1 C14 N4 -179.5(16) . . . .
Sm1 S1 C14 S2 1.4(10) . . . .
Sm1 S2 C14 N4 179.5(15) . . . .
Sm1 S2 C14 S1 -1.4(10) . . . .
C18 N5 C17 S3 178.2(15) . . . .
C19 N5 C17 S3 -2(2) . . . .
C18 N5 C17 S4 -2(2) . . . .
C19 N5 C17 S4 177.7(14) . . . .
Sm1 S3 C17 N5 178.6(14) . . . .
Sm1 S3 C17 S4 -0.7(9) . . . .
Sm1 S4 C17 N5 -178.6(13) . . . .
Sm1 S4 C17 S3 0.7(9) . . . .
